data_7101119
loop_
_publ_author_name
'Brandao, P.'
'Almeida Paz, Filipe A.'
'Rocha, Joao'

_publ_section_title
;
A Novel Microporous Copper Silicate:
Na2Cu2Si4O11.2H2O
;
_journal_issue 2
_journal_name_full 'Chemical Communications'
_journal_paper_doi 10.1039/b410731d
_journal_year 2005
_chemical_formula_moiety 'Cu2 H4 O13 Si4, 2(Na)'
_chemical_formula_sum 'Cu2 H4 Na2 O13 Si4'
_chemical_formula_weight 497.45
_chemical_name_systematic
;
?
;
_space_group_IT_number 2
_space_group_name_Hall '-P 1'
_space_group_name_H-M_alt 'P -1'
_symmetry_cell_setting triclinic
_symmetry_space_group_name_Hall '-P 1'
_symmetry_space_group_name_H-M 'P -1'
_atom_sites_solution_hydrogens geom
_atom_sites_solution_primary direct
_atom_sites_solution_secondary difmap
_audit_creation_date '17th May, 2004'
_audit_creation_method 'SHELXL-97 plus manual editing'
_cell_angle_alpha 101.107(2)
_cell_angle_beta 94.340(2)
_cell_angle_gamma 102.480(2)
_cell_formula_units_Z 1
_cell_length_a 5.2228(7)
_cell_length_b 6.4109(9)
_cell_length_c 8.5169(12)
_cell_measurement_reflns_used 1941
_cell_measurement_temperature 293(2)
_cell_measurement_theta_max 28.21
_cell_measurement_theta_min 2.46
_cell_volume 271.16(7)
_computing_cell_refinement 'SAINT+ (Bruker AXS)'
_computing_data_collection 'SMART (Bruker AXS)'
_computing_data_reduction 'SAINT+ (Bruker AXS)'
_computing_molecular_graphics 'SHELXTL (Bruker 2001)'
_computing_publication_material 'SHELXTL (Bruker 2001)'
_computing_structure_refinement 'SHELXTL (Bruker 2001)'
_computing_structure_solution 'SIR-92 (Altomare at al. 1994)'
_diffrn_ambient_temperature 293(2)
_diffrn_measured_fraction_theta_full 0.995
_diffrn_measured_fraction_theta_max 0.995
_diffrn_measurement_device_type 'Smart-CCD-1000 BRUKER'
_diffrn_measurement_method 'omega scans'
_diffrn_radiation_monochromator graphite
_diffrn_radiation_source 'fine-focus sealed tube'
_diffrn_radiation_type MoK\a
_diffrn_radiation_wavelength 0.71073
_diffrn_reflns_av_R_equivalents 0.0233
_diffrn_reflns_av_sigmaI/netI 0.0216
_diffrn_reflns_limit_h_max 6
_diffrn_reflns_limit_h_min -6
_diffrn_reflns_limit_k_max 7
_diffrn_reflns_limit_k_min -7
_diffrn_reflns_limit_l_max 10
_diffrn_reflns_limit_l_min 0
_diffrn_reflns_number 3412
_diffrn_reflns_theta_full 26.37
_diffrn_reflns_theta_max 26.37
_diffrn_reflns_theta_min 3.69
_diffrn_standards_number 0
_exptl_absorpt_coefficient_mu 4.520
_exptl_absorpt_correction_T_max 0.873
_exptl_absorpt_correction_T_min 0.530
_exptl_absorpt_correction_type multi-scan
_exptl_absorpt_process_details
;
SADABS: G.M.Sheldrick, (1996) University of Gottingen, Germany
;
_exptl_crystal_colour green
_exptl_crystal_density_diffrn 3.046
_exptl_crystal_density_method 'not measured'
_exptl_crystal_description Needle
_exptl_crystal_F_000 244
_exptl_crystal_size_max 0.57
_exptl_crystal_size_mid 0.06
_exptl_crystal_size_min 0.03
_refine_diff_density_max 0.484
_refine_diff_density_min -0.418
_refine_diff_density_rms 0.106
_refine_ls_extinction_method none
_refine_ls_goodness_of_fit_ref 1.066
_refine_ls_hydrogen_treatment mixed
_refine_ls_matrix_type full
_refine_ls_number_parameters 103
_refine_ls_number_reflns 1099
_refine_ls_number_restraints 3
_refine_ls_restrained_S_all 1.064
_refine_ls_R_factor_all 0.0292
_refine_ls_R_factor_gt 0.0233
_refine_ls_shift/su_max 0.001
_refine_ls_shift/su_mean 0.000
_refine_ls_structure_factor_coef Fsqd
_refine_ls_weighting_details 'calc w=1/[\s^2^(Fo^2^)+(0.0256P)^2^+0.6257P] where P=(Fo^2^+2Fc^2^)/3'
_refine_ls_weighting_scheme calc
_refine_ls_wR_factor_gt 0.0581
_refine_ls_wR_factor_ref 0.0610
_reflns_number_gt 948
_reflns_number_total 1099
_reflns_threshold_expression I>2\s(I)
_cod_data_source_file b410731d.txt
_cod_depositor_comments
;
The following automatic conversions were performed:
'_symmetry_cell_setting' value 'Triclinic' changed to 'triclinic'
according to '/home/saulius/struct/CIF-dictionaries/cif_core.dic'
dictionary named 'cif_core.dic' version 2.4.1 from 2010-06-29.

Automatic conversion script
Id: cif_fix_enum 1527 2010-12-29 10:47:43Z saulius 
;
_cod_database_code 7101119

loop_
_symmetry_equiv_pos_as_xyz
'x, y, z'
'-x, -y, -z'

loop_
_atom_site_label
_atom_site_type_symbol
_atom_site_fract_x
_atom_site_fract_y
_atom_site_fract_z
_atom_site_U_iso_or_equiv
_atom_site_adp_type
_atom_site_occupancy
_atom_site_symmetry_multiplicity
_atom_site_calc_flag
_atom_site_refinement_flags
Cu1 Cu 1.29574(7) 1.11304(6) 0.06820(4) 0.00894(13) Uani 1 1 d .
Si1 Si 0.96324(16) 0.88020(13) 0.31186(9) 0.00738(19) Uani 1 1 d .
Si2 Si 0.38272(15) 0.66252(13) 0.16871(9) 0.00705(19) Uani 1 1 d .
O1 O 1.0031(4) 1.0419(4) 0.1915(3) 0.0132(5) Uani 1 1 d .
O2 O 1.0000 1.0000 0.5000 0.0167(7) Uani 1 2 d S
O3 O 1.1785(4) 0.7273(3) 0.3007(2) 0.0099(4) Uani 1 1 d .
O4 O 0.6730(4) 0.7108(3) 0.2753(2) 0.0111(4) Uani 1 1 d .
O5 O 0.3909(4) 0.8271(3) 0.0453(2) 0.0092(4) Uani 1 1 d .
O6 O 0.2682(4) 0.4116(3) 0.0906(3) 0.0122(5) Uani 1 1 d .
Na1 Na 0.8611(2) 0.3640(2) 0.20223(15) 0.0156(3) Uani 1 1 d .
O1W O 0.5770(5) 0.2703(5) 0.3898(3) 0.0305(6) Uani 1 1 d D
H1 H 0.638(8) 0.243(8) 0.475(3) 0.046 Uiso 1 1 d D
H2 H 0.428(5) 0.295(8) 0.399(5) 0.046 Uiso 1 1 d D

loop_
_atom_site_aniso_label
_atom_site_aniso_U_11
_atom_site_aniso_U_22
_atom_site_aniso_U_33
_atom_site_aniso_U_23
_atom_site_aniso_U_13
_atom_site_aniso_U_12
Cu1 0.0091(2) 0.0070(2) 0.0119(2) 0.00284(14) 0.00432(14) 0.00256(14)
Si1 0.0077(4) 0.0069(4) 0.0076(4) 0.0007(3) 0.0018(3) 0.0023(3)
Si2 0.0070(4) 0.0062(4) 0.0084(4) 0.0016(3) 0.0016(3) 0.0021(3)
O1 0.0139(11) 0.0134(11) 0.0171(11) 0.0089(9) 0.0078(9) 0.0062(9)
O2 0.0194(17) 0.0184(17) 0.0104(15) -0.0040(13) 0.0012(13) 0.0069(14)
O3 0.0107(11) 0.0105(11) 0.0100(10) 0.0025(8) 0.0029(8) 0.0048(8)
O4 0.0087(10) 0.0107(11) 0.0137(11) 0.0037(9) 0.0006(8) 0.0010(8)
O5 0.0095(10) 0.0094(10) 0.0102(10) 0.0037(8) 0.0030(8) 0.0033(8)
O6 0.0121(11) 0.0073(10) 0.0169(11) 0.0009(9) 0.0050(9) 0.0018(8)
Na1 0.0138(6) 0.0124(6) 0.0190(7) 0.0010(5) 0.0030(5) 0.0014(5)
O1W 0.0231(14) 0.0521(19) 0.0228(14) 0.0191(13) 0.0045(11) 0.0123(13)

loop_
_atom_type_symbol
_atom_type_description
_atom_type_scat_dispersion_real
_atom_type_scat_dispersion_imag
_atom_type_scat_source
Cu Cu 0.3201 1.2651 'International Tables Vol C Tables 4.2.6.8 and 6.1.1.4'
Na Na 0.0362 0.0249 'International Tables Vol C Tables 4.2.6.8 and 6.1.1.4'
O O 0.0106 0.0060 'International Tables Vol C Tables 4.2.6.8 and 6.1.1.4'
Si Si 0.0817 0.0704 'International Tables Vol C Tables 4.2.6.8 and 6.1.1.4'
H H 0.0000 0.0000 'International Tables Vol C Tables 4.2.6.8 and 6.1.1.4'

loop_
_geom_angle_atom_site_label_1
_geom_angle_atom_site_label_2
_geom_angle_atom_site_label_3
_geom_angle
_geom_angle_site_symmetry_1
_geom_angle_site_symmetry_3
_geom_angle_publ_flag
O6 Cu1 O1 92.63(9) 1_665 . no
O6 Cu1 O5 90.65(9) 1_665 2_775 no
O1 Cu1 O5 175.12(9) . 2_775 no
O6 Cu1 O5 169.97(9) 1_665 1_655 no
O1 Cu1 O5 95.88(9) . 1_655 no
O5 Cu1 O5 80.54(9) 2_775 1_655 no
O6 Cu1 Cu1 130.88(7) 1_665 2_875 no
O1 Cu1 Cu1 135.92(7) . 2_875 no
O5 Cu1 Cu1 40.41(6) 2_775 2_875 no
O5 Cu1 Cu1 40.13(6) 1_655 2_875 no
O6 Cu1 Na1 78.30(7) 1_665 1_665 no
O1 Cu1 Na1 126.77(7) . 1_665 no
O5 Cu1 Na1 50.52(7) 2_775 1_665 no
O5 Cu1 Na1 92.31(7) 1_655 1_665 no
Cu1 Cu1 Na1 67.11(3) 2_875 1_665 no
O6 Cu1 Na1 47.45(7) 1_665 1_565 no
O1 Cu1 Na1 46.03(7) . 1_565 no
O5 Cu1 Na1 137.73(6) 2_775 1_565 no
O5 Cu1 Na1 141.70(6) 1_655 1_565 no
Cu1 Cu1 Na1 177.75(3) 2_875 1_565 no
Na1 Cu1 Na1 112.88(4) 1_665 1_565 no
O6 Cu1 Na1 140.56(7) 1_665 2_765 no
O1 Cu1 Na1 95.71(7) . 2_765 no
O5 Cu1 Na1 84.01(6) 2_775 2_765 no
O5 Cu1 Na1 43.68(6) 1_655 2_765 no
Cu1 Cu1 Na1 57.08(3) 2_875 2_765 no
Na1 Cu1 Na1 124.20(2) 1_665 2_765 no
Na1 Cu1 Na1 122.88(2) 1_565 2_765 no
O1 Si1 O2 114.50(9) . . no
O1 Si1 O4 112.70(12) . . no
O2 Si1 O4 106.70(9) . . no
O1 Si1 O3 112.09(11) . . no
O2 Si1 O3 104.27(8) . . no
O4 Si1 O3 105.85(11) . . no
O1 Si1 Na1 123.90(9) . . no
O2 Si1 Na1 121.45(4) . . no
O4 Si1 Na1 55.00(8) . . no
O3 Si1 Na1 51.21(8) . . no
O6 Si2 O5 115.59(12) . . no
O6 Si2 O4 112.72(12) . . no
O5 Si2 O4 110.09(11) . . no
O6 Si2 O3 105.35(11) . 1_455 no
O5 Si2 O3 106.85(11) . 1_455 no
O4 Si2 O3 105.44(11) . 1_455 no
O6 Si2 Na1 50.72(8) . 1_455 no
O5 Si2 Na1 119.90(8) . 1_455 no
O4 Si2 Na1 129.58(9) . 1_455 no
O3 Si2 Na1 55.25(8) 1_455 1_455 no
O6 Si2 Na1 73.58(9) . 2_665 no
O4 Si2 Na1 138.72(9) . 2_665 no
O3 Si2 Na1 112.07(8) 1_455 2_665 no
Na1 Si2 Na1 87.20(4) 1_455 2_665 no
O6 Si2 Na1 68.75(9) . . no
O5 Si2 Na1 122.16(8) . . no
O4 Si2 Na1 45.32(8) . . no
O3 Si2 Na1 128.39(8) 1_455 . no
Na1 Si2 Na1 106.11(4) 1_455 . no
Na1 Si2 Na1 114.44(3) 2_665 . no
Si1 O1 Cu1 128.99(13) . . no
Si1 O1 Na1 128.43(12) . 1_565 no
Cu1 O1 Na1 97.08(9) . 1_565 no
Si1 O2 Si1 180.0 . 2_776 no
Si1 O3 Si2 134.82(13) . 1_655 no
Si1 O3 Na1 98.02(10) . . no
Si2 O3 Na1 91.59(9) 1_655 . no
Si1 O4 Si2 141.97(14) . . no
Si1 O4 Na1 94.17(10) . . no
Si2 O4 Na1 108.06(11) . . no
Si2 O5 Cu1 118.45(11) . 2_775 no
Si2 O5 Cu1 130.71(12) . 1_455 no
Cu1 O5 Cu1 99.46(9) 2_775 1_455 no
Si2 O5 Na1 109.22(11) . 2_665 no
Cu1 O5 Na1 89.41(8) 2_775 2_665 no
Cu1 O5 Na1 100.92(9) 1_455 2_665 no
Si2 O6 Cu1 149.34(14) . 1_445 no
Si2 O6 Na1 98.31(10) . 1_455 no
Cu1 O6 Na1 95.96(9) 1_445 1_455 no
O1 Na1 O1W 90.49(10) 1_545 . no
O1 Na1 O5 83.66(8) 1_545 2_665 no
O1W Na1 O5 102.44(10) . 2_665 no
O1 Na1 O6 72.88(8) 1_545 1_655 no
O1W Na1 O6 155.37(10) . 1_655 no
O5 Na1 O6 93.83(8) 2_665 1_655 no
O1 Na1 O3 120.47(9) 1_545 . no
O1W Na1 O3 113.02(10) . . no
O5 Na1 O3 135.59(9) 2_665 . no
O6 Na1 O3 63.83(8) 1_655 . no
O1 Na1 O4 167.44(9) 1_545 . no
O1W Na1 O4 77.89(9) . . no
O5 Na1 O4 103.32(8) 2_665 . no
O6 Na1 O4 116.43(8) 1_655 . no
O3 Na1 O4 61.44(7) . . no
O1 Na1 Si2 98.45(7) 1_545 1_655 no
O1W Na1 Si2 142.90(9) . 1_655 no
O5 Na1 Si2 114.26(7) 2_665 1_655 no
O6 Na1 Si2 30.97(5) 1_655 1_655 no
O3 Na1 Si2 33.16(5) . 1_655 no
O4 Na1 Si2 88.26(6) . 1_655 no
O1 Na1 Cu1 92.10(7) 1_545 1_445 no
O1W Na1 Cu1 63.23(8) . 1_445 no
O5 Na1 Cu1 40.07(5) 2_665 1_445 no
O6 Na1 Cu1 133.54(7) 1_655 1_445 no
O3 Na1 Cu1 147.43(7) . 1_445 no
O4 Na1 Cu1 86.94(6) . 1_445 no
Si2 Na1 Cu1 151.00(5) 1_655 1_445 no
O1 Na1 Si1 150.51(8) 1_545 . no
O1W Na1 Si1 97.97(9) . . no
O5 Na1 Si1 121.40(7) 2_665 . no
O6 Na1 Si1 88.93(6) 1_655 . no
O3 Na1 Si1 30.77(5) . . no
O4 Na1 Si1 30.83(5) . . no
Si2 Na1 Si1 58.74(3) 1_655 . no
Cu1 Na1 Si1 116.96(4) 1_445 . no
O1 Na1 Cu1 36.89(5) 1_545 1_545 no
O1W Na1 Cu1 126.73(9) . 1_545 no
O5 Na1 Cu1 83.48(6) 2_665 1_545 no
O6 Na1 Cu1 36.59(5) 1_655 1_545 no
O3 Na1 Cu1 95.26(6) . 1_545 no
O4 Na1 Cu1 153.01(7) . 1_545 no
Si2 Na1 Cu1 65.44(3) 1_655 1_545 no
Cu1 Na1 Cu1 112.88(4) 1_445 1_545 no
Si1 Na1 Cu1 124.10(4) . 1_545 no
O1 Na1 Si2 104.71(7) 1_545 2_665 no
O1W Na1 Si2 119.70(8) . 2_665 no
O5 Na1 Si2 27.92(5) 2_665 2_665 no
O6 Na1 Si2 82.79(6) 1_655 2_665 no
O3 Na1 Si2 108.04(6) . 2_665 no
O4 Na1 Si2 85.44(6) . 2_665 no
Si2 Na1 Si2 92.80(4) 1_655 2_665 no
Cu1 Na1 Si2 58.32(3) 1_445 2_665 no
Si1 Na1 Si2 95.52(4) . 2_665 no
Cu1 Na1 Si2 89.75(3) 1_545 2_665 no
O1 Na1 Cu1 48.28(6) 1_545 2_765 no
O1W Na1 Cu1 98.80(9) . 2_765 no
O5 Na1 Cu1 35.40(5) 2_665 2_765 no
O6 Na1 Cu1 83.80(6) 1_655 2_765 no
O3 Na1 Cu1 147.09(7) . 2_765 no
O4 Na1 Cu1 137.67(7) . 2_765 no
Si2 Na1 Cu1 114.01(4) 1_655 2_765 no
Cu1 Na1 Cu1 55.80(2) 1_445 2_765 no
Si1 Na1 Cu1 154.39(5) . 2_765 no
Cu1 Na1 Cu1 57.12(2) 1_545 2_765 no
Si2 Na1 Cu1 59.26(3) 2_665 2_765 no
Na1 O1W H1 119(3) . . no
Na1 O1W H2 128(3) . . no
H1 O1W H2 110(2) . . no

loop_
_geom_bond_atom_site_label_1
_geom_bond_atom_site_label_2
_geom_bond_distance
_geom_bond_site_symmetry_2
_geom_bond_publ_flag
Cu1 O6 1.924(2) 1_665 no
Cu1 O1 1.942(2) . no
Cu1 O5 1.967(2) 2_775 no
Cu1 O5 1.979(2) 1_655 no
Cu1 Cu1 3.0109(7) 2_875 no
Cu1 Na1 3.0559(14) 1_665 no
Cu1 Na1 3.2109(13) 1_565 no
Cu1 Na1 3.3538(14) 2_765 no
Si1 O1 1.587(2) . no
Si1 O2 1.6155(8) . no
Si1 O4 1.631(2) . no
Si1 O3 1.640(2) . no
Si1 Na1 3.1745(15) . no
Si2 O6 1.581(2) . no
Si2 O5 1.623(2) . no
Si2 O4 1.643(2) . no
Si2 O3 1.663(2) 1_455 no
Si2 Na1 3.0400(16) 1_455 no
Si2 Na1 3.2744(15) 2_665 no
Si2 Na1 3.4861(16) . no
O1 Na1 2.329(2) 1_565 no
O2 Si1 1.6155(8) 2_776 no
O3 Si2 1.663(2) 1_655 no
O3 Na1 2.499(2) . no
O4 Na1 2.607(2) . no
O5 Cu1 1.967(2) 2_775 no
O5 Cu1 1.979(2) 1_455 no
O5 Na1 2.359(2) 2_665 no
O6 Cu1 1.924(2) 1_445 no
O6 Na1 2.378(2) 1_455 no
Na1 O1 2.329(2) 1_545 no
Na1 O1W 2.336(3) . no
Na1 O5 2.359(2) 2_665 no
Na1 O6 2.378(2) 1_655 no
Na1 Si2 3.0400(16) 1_655 no
Na1 Cu1 3.0559(13) 1_445 no
Na1 Cu1 3.2109(13) 1_545 no
Na1 Si2 3.2744(15) 2_665 no
Na1 Cu1 3.3538(14) 2_765 no
O1W H1 0.84(3) . no
O1W H2 0.84(3) . no

loop_
_geom_hbond_atom_site_label_D
_geom_hbond_atom_site_label_H
_geom_hbond_atom_site_label_A
_geom_hbond_distance_DH
_geom_hbond_distance_HA
_geom_hbond_distance_DA
_geom_hbond_angle_DHA
_geom_hbond_site_symmetry_A
O1W H1 O3 0.84(3) 2.025(18) 2.836(3) 163(5) 2_766

loop_
_geom_torsion_atom_site_label_1
_geom_torsion_atom_site_label_2
_geom_torsion_atom_site_label_3
_geom_torsion_atom_site_label_4
_geom_torsion
_geom_torsion_site_symmetry_1
_geom_torsion_site_symmetry_4
_geom_torsion_publ_flag
O2 Si1 O1 Cu1 106.98(15) . . no
O4 Si1 O1 Cu1 -130.82(16) . . no
O3 Si1 O1 Cu1 -11.5(2) . . no
Na1 Si1 O1 Cu1 -68.72(19) . . no
O2 Si1 O1 Na1 -40.64(18) . 1_565 no
O4 Si1 O1 Na1 81.56(18) . 1_565 no
O3 Si1 O1 Na1 -159.15(14) . 1_565 no
Na1 Si1 O1 Na1 143.66(12) . 1_565 no
O6 Cu1 O1 Si1 -145.01(17) 1_665 . no
O5 Cu1 O1 Si1 29.67(18) 1_655 . no
Cu1 Cu1 O1 Si1 26.6(2) 2_875 . no
Na1 Cu1 O1 Si1 -67.67(19) 1_665 . no
Na1 Cu1 O1 Si1 -155.0(2) 1_565 . no
Na1 Cu1 O1 Si1 73.59(17) 2_765 . no
O6 Cu1 O1 Na1 9.98(10) 1_665 1_565 no
O5 Cu1 O1 Na1 -175.34(9) 1_655 1_565 no
Cu1 Cu1 O1 Na1 -178.43(4) 2_875 1_565 no
Na1 Cu1 O1 Na1 87.33(9) 1_665 1_565 no
Na1 Cu1 O1 Na1 -131.42(6) 2_765 1_565 no
O1 Si1 O3 Si2 -16.2(2) . 1_655 no
O2 Si1 O3 Si2 -140.56(16) . 1_655 no
O4 Si1 O3 Si2 107.08(19) . 1_655 no
Na1 Si1 O3 Si2 100.3(2) . 1_655 no
O1 Si1 O3 Na1 -116.50(11) . . no
O2 Si1 O3 Na1 119.10(7) . . no
O4 Si1 O3 Na1 6.74(12) . . no
O1 Si1 O4 Si2 -10.3(3) . . no
O2 Si1 O4 Si2 116.2(2) . . no
O3 Si1 O4 Si2 -133.1(2) . . no
Na1 Si1 O4 Si2 -126.7(3) . . no
O1 Si1 O4 Na1 116.44(11) . . no
O2 Si1 O4 Na1 -117.07(7) . . no
O3 Si1 O4 Na1 -6.41(11) . . no
O6 Si2 O4 Si1 137.6(2) . . no
O5 Si2 O4 Si1 6.9(3) . . no
O3 Si2 O4 Si1 -108.0(2) 1_455 . no
Na1 Si2 O4 Si1 -165.36(17) 1_455 . no
Na1 Si2 O4 Si1 46.9(3) 2_665 . no
Na1 Si2 O4 Si1 122.8(3) . . no
O6 Si2 O4 Na1 14.86(14) . . no
O5 Si2 O4 Na1 -115.81(11) . . no
O3 Si2 O4 Na1 129.27(10) 1_455 . no
Na1 Si2 O4 Na1 71.88(12) 1_455 . no
Na1 Si2 O4 Na1 -75.84(14) 2_665 . no
O6 Si2 O5 Cu1 -87.83(15) . 2_775 no
O4 Si2 O5 Cu1 41.31(16) . 2_775 no
O3 Si2 O5 Cu1 155.32(12) 1_455 2_775 no
Na1 Si2 O5 Cu1 -145.53(9) 1_455 2_775 no
Na1 Si2 O5 Cu1 -100.16(15) 2_665 2_775 no
Na1 Si2 O5 Cu1 -7.82(16) . 2_775 no
O6 Si2 O5 Cu1 136.70(15) . 1_455 no
O4 Si2 O5 Cu1 -94.16(17) . 1_455 no
O3 Si2 O5 Cu1 19.85(19) 1_455 1_455 no
Na1 Si2 O5 Cu1 79.00(16) 1_455 1_455 no
Na1 Si2 O5 Cu1 124.4(2) 2_665 1_455 no
Na1 Si2 O5 Cu1 -143.29(11) . 1_455 no
O6 Si2 O5 Na1 12.33(15) . 2_665 no
O4 Si2 O5 Na1 141.46(11) . 2_665 no
O3 Si2 O5 Na1 -104.52(11) 1_455 2_665 no
Na1 Si2 O5 Na1 -45.37(13) 1_455 2_665 no
Na1 Si2 O5 Na1 92.34(10) . 2_665 no
O5 Si2 O6 Cu1 134.3(2) . 1_445 no
O4 Si2 O6 Cu1 6.5(3) . 1_445 no
O3 Si2 O6 Cu1 -108.0(3) 1_455 1_445 no
Na1 Si2 O6 Cu1 -116.9(3) 1_455 1_445 no
Na1 Si2 O6 Cu1 143.0(3) 2_665 1_445 no
Na1 Si2 O6 Cu1 17.8(2) . 1_445 no
O5 Si2 O6 Na1 -108.80(11) . 1_455 no
O4 Si2 O6 Na1 123.36(11) . 1_455 no
O3 Si2 O6 Na1 8.89(12) 1_455 1_455 no
Na1 Si2 O6 Na1 -100.09(8) 2_665 1_455 no
Na1 Si2 O6 Na1 134.64(10) . 1_455 no
Si1 O3 Na1 O1 -170.34(10) . 1_545 no
Si2 O3 Na1 O1 53.94(12) 1_655 1_545 no
Si1 O3 Na1 O1W -65.22(13) . . no
Si2 O3 Na1 O1W 159.06(10) 1_655 . no
Si1 O3 Na1 O5 74.98(14) . 2_665 no
Si2 O3 Na1 O5 -60.75(14) 1_655 2_665 no
Si1 O3 Na1 O6 141.70(12) . 1_655 no
Si2 O3 Na1 O6 5.97(8) 1_655 1_655 no
Si1 O3 Na1 O4 -4.61(8) . . no
Si2 O3 Na1 O4 -140.34(11) 1_655 . no
Si1 O3 Na1 Si2 135.72(14) . 1_655 no
Si1 O3 Na1 Cu1 10.66(18) . 1_445 no
Si2 O3 Na1 Cu1 -125.06(12) 1_655 1_445 no
Si2 O3 Na1 Si1 -135.72(14) 1_655 . no
Si1 O3 Na1 Cu1 161.02(8) . 1_545 no
Si2 O3 Na1 Cu1 25.30(8) 1_655 1_545 no
Si1 O3 Na1 Si2 69.57(10) . 2_665 no
Si2 O3 Na1 Si2 -66.15(9) 1_655 2_665 no
Si1 O3 Na1 Cu1 130.47(11) . 2_765 no
Si2 O3 Na1 Cu1 -5.25(17) 1_655 2_765 no
Si1 O4 Na1 O1 106.8(4) . 1_545 no
Si2 O4 Na1 O1 -104.5(4) . 1_545 no
Si1 O4 Na1 O1W 129.51(11) . . no
Si2 O4 Na1 O1W -81.79(12) . . no
Si1 O4 Na1 O5 -130.38(10) . 2_665 no
Si2 O4 Na1 O5 18.33(13) . 2_665 no
Si1 O4 Na1 O6 -29.17(13) . 1_655 no
Si2 O4 Na1 O6 119.54(11) . 1_655 no
Si1 O4 Na1 O3 4.61(8) . . no
Si2 O4 Na1 O3 153.31(13) . . no
Si1 O4 Na1 Si2 -15.84(9) . 1_655 no
Si2 O4 Na1 Si2 132.87(10) . 1_655 no
Si1 O4 Na1 Cu1 -167.23(9) . 1_445 no
Si2 O4 Na1 Cu1 -18.52(10) . 1_445 no
Si2 O4 Na1 Si1 148.71(17) . . no
Si1 O4 Na1 Cu1 -28.38(19) . 1_545 no
Si2 O4 Na1 Cu1 120.33(14) . 1_545 no
Si1 O4 Na1 Si2 -108.79(8) . 2_665 no
Si2 O4 Na1 Si2 39.92(10) . 2_665 no
Si1 O4 Na1 Cu1 -140.67(8) . 2_765 no
Si2 O4 Na1 Cu1 8.04(16) . 2_765 no
O1 Si1 Na1 O1 109.44(19) . 1_545 no
O2 Si1 Na1 O1 -65.97(16) . 1_545 no
O4 Si1 Na1 O1 -154.99(18) . 1_545 no
O3 Si1 Na1 O1 17.08(17) . 1_545 no
O1 Si1 Na1 O1W -145.19(13) . . no
O2 Si1 Na1 O1W 39.40(9) . . no
O4 Si1 Na1 O1W -49.62(12) . . no
O3 Si1 Na1 O1W 122.46(12) . . no
O1 Si1 Na1 O5 -35.29(14) . 2_665 no
O2 Si1 Na1 O5 149.30(8) . 2_665 no
O4 Si1 Na1 O5 60.28(12) . 2_665 no
O3 Si1 Na1 O5 -127.64(13) . 2_665 no
O1 Si1 Na1 O6 58.55(12) . 1_655 no
O2 Si1 Na1 O6 -116.87(7) . 1_655 no
O4 Si1 Na1 O6 154.12(12) . 1_655 no
O3 Si1 Na1 O6 -33.81(11) . 1_655 no
O1 Si1 Na1 O3 92.35(14) . . no
O2 Si1 Na1 O3 -83.06(10) . . no
O4 Si1 Na1 O3 -172.08(14) . . no
O1 Si1 Na1 O4 -95.57(14) . . no
O2 Si1 Na1 O4 89.02(10) . . no
O3 Si1 Na1 O4 172.08(14) . . no
O1 Si1 Na1 Si2 65.82(11) . 1_655 no
O2 Si1 Na1 Si2 -109.59(5) . 1_655 no
O4 Si1 Na1 Si2 161.39(10) . 1_655 no
O3 Si1 Na1 Si2 -26.53(9) . 1_655 no
O1 Si1 Na1 Cu1 -81.23(11) . 1_445 no
O2 Si1 Na1 Cu1 103.36(6) . 1_445 no
O4 Si1 Na1 Cu1 14.34(10) . 1_445 no
O3 Si1 Na1 Cu1 -173.59(11) . 1_445 no
O1 Si1 Na1 Cu1 69.33(12) . 1_545 no
O2 Si1 Na1 Cu1 -106.08(6) . 1_545 no
O4 Si1 Na1 Cu1 164.90(11) . 1_545 no
O3 Si1 Na1 Cu1 -23.02(10) . 1_545 no
O1 Si1 Na1 Si2 -24.11(11) . 2_665 no
O2 Si1 Na1 Si2 160.48(4) . 2_665 no
O4 Si1 Na1 Si2 71.46(9) . 2_665 no
O3 Si1 Na1 Si2 -116.46(10) . 2_665 no
O1 Si1 Na1 Cu1 -14.68(16) . 2_765 no
O2 Si1 Na1 Cu1 169.91(9) . 2_765 no
O4 Si1 Na1 Cu1 80.89(14) . 2_765 no
O3 Si1 Na1 Cu1 -107.03(14) . 2_765 no
